data_7219933
loop_
_publ_author_name
'Wang, Shuang'
'Forsyth, Craig'
'Langford, Steven J.'

_publ_section_title
;
 Supramolecular materials with robust and tunable channels constructed
 from tin(iv)porphyrin phenolates
;
_journal_issue 16
_journal_name_full CrystEngComm
_journal_page_first 3060
_journal_paper_doi 10.1039/C5CE00198F
_journal_volume 17
_journal_year 2015
_chemical_formula_moiety 'C64 H54 N4 O2 Sn'
_chemical_formula_sum 'C64 H54 N4 O2 Sn'
_chemical_formula_weight 1029.80
_chemical_name_systematic
; 
 ? 
;
_space_group_IT_number 148
_symmetry_cell_setting trigonal
_symmetry_space_group_name_Hall '-R 3'
_symmetry_space_group_name_H-M 'R -3 :H'
_atom_sites_solution_hydrogens geom
_atom_sites_solution_primary direct
_atom_sites_solution_secondary difmap
_audit_creation_method SHELXL-97
_audit_update_record
;
2015-01-14 deposited with the CCDC.
2015-03-17 downloaded from the CCDC.
;
_cell_angle_alpha 90.00
_cell_angle_beta 90.00
_cell_angle_gamma 120.00
_cell_formula_units_Z 9
_cell_length_a 37.361(5)
_cell_length_b 37.361(5)
_cell_length_c 10.403(2)
_cell_measurement_reflns_used 897
_cell_measurement_temperature 123(2)
_cell_measurement_theta_max 17.03
_cell_measurement_theta_min 2.88
_cell_volume 12576(3)
_computing_cell_refinement 'Bruker APEX2'
_computing_data_collection 'Bruker APEX2'
_computing_data_reduction 'Bruker APEX2'
_computing_molecular_graphics 'Bruker SHELXTL'
_computing_publication_material 'Bruker SHELXTL'
_computing_structure_refinement 'SHELXL-97 (Sheldrick, 1997)'
_computing_structure_solution 'SHELXS-97 (Sheldrick, 1990)'
_diffrn_ambient_temperature 123(2)
_diffrn_measured_fraction_theta_full 0.999
_diffrn_measured_fraction_theta_max 0.993
_diffrn_measurement_device_type 'Bruker KAPPA APEX II CCD area-detector'
_diffrn_measurement_method 'phi and omega scans'
_diffrn_radiation_monochromator graphite
_diffrn_radiation_source 'fine-focus sealed tube'
_diffrn_radiation_type MoK\a
_diffrn_radiation_wavelength 0.71073
_diffrn_reflns_av_R_equivalents 0.1766
_diffrn_reflns_av_sigmaI/netI 0.2349
_diffrn_reflns_limit_h_max 52
_diffrn_reflns_limit_h_min -49
_diffrn_reflns_limit_k_max 30
_diffrn_reflns_limit_k_min -52
_diffrn_reflns_limit_l_max 14
_diffrn_reflns_limit_l_min -13
_diffrn_reflns_number 24541
_diffrn_reflns_theta_full 27.50
_diffrn_reflns_theta_max 30.06
_diffrn_reflns_theta_min 1.09
_diffrn_standards_interval_time 0
_diffrn_standards_number 0
_exptl_absorpt_coefficient_mu 0.503
_exptl_absorpt_correction_T_max 0.7460
_exptl_absorpt_correction_T_min 0.5776
_exptl_absorpt_correction_type multi-scan
_exptl_absorpt_process_details 'SADABS (Sheldrick, 1996)'
_exptl_crystal_colour purple
_exptl_crystal_density_diffrn 1.224
_exptl_crystal_density_method 'not measured'
_exptl_crystal_description needle
_exptl_crystal_F_000 4788
_exptl_crystal_size_max 0.2
_exptl_crystal_size_mid 0.2
_exptl_crystal_size_min 0.2
_platon_squeeze_details
;
;
_refine_diff_density_max 2.326
_refine_diff_density_min -1.107
_refine_diff_density_rms 0.213
_refine_ls_extinction_method none
_refine_ls_goodness_of_fit_ref 0.927
_refine_ls_hydrogen_treatment constr
_refine_ls_matrix_type full
_refine_ls_number_parameters 326
_refine_ls_number_reflns 8144
_refine_ls_number_restraints 0
_refine_ls_restrained_S_all 0.927
_refine_ls_R_factor_all 0.2125
_refine_ls_R_factor_gt 0.0720
_refine_ls_shift/su_max 0.000
_refine_ls_shift/su_mean 0.000
_refine_ls_structure_factor_coef Fsqd
_refine_ls_weighting_details 'calc w=1/[\s^2^(Fo^2^)+(0.1000P)^2^+0.0000P] where P=(Fo^2^+2Fc^2^)/3'
_refine_ls_weighting_scheme calc
_refine_ls_wR_factor_gt 0.1568
_refine_ls_wR_factor_ref 0.2394
_reflns_number_gt 3248
_reflns_number_total 8144
_reflns_threshold_expression >2sigma(I)
_cod_data_source_file c5ce00198f2.cif
_cod_data_source_block d:\doctor\data\xrd\3b162~1.5di\3f0ef~1.5di\22
_cod_depositor_comments 'Adding full bibliography for 7219931--7219933.cif.'
_cod_original_cell_volume 12575(4)
_cod_original_sg_symbol_H-M R-3
_cod_database_code 7219933

loop_
_symmetry_equiv_pos_as_xyz
'x, y, z'
'-y, x-y, z'
'-x+y, -x, z'
'x+2/3, y+1/3, z+1/3'
'-y+2/3, x-y+1/3, z+1/3'
'-x+y+2/3, -x+1/3, z+1/3'
'x+1/3, y+2/3, z+2/3'
'-y+1/3, x-y+2/3, z+2/3'
'-x+y+1/3, -x+2/3, z+2/3'
'-x, -y, -z'
'y, -x+y, -z'
'x-y, x, -z'
'-x+2/3, -y+1/3, -z+1/3'
'y+2/3, -x+y+1/3, -z+1/3'
'x-y+2/3, x+1/3, -z+1/3'
'-x+1/3, -y+2/3, -z+2/3'
'y+1/3, -x+y+2/3, -z+2/3'
'x-y+1/3, x+2/3, -z+2/3'

loop_
_atom_site_label
_atom_site_type_symbol
_atom_site_fract_x
_atom_site_fract_y
_atom_site_fract_z
_atom_site_U_iso_or_equiv
_atom_site_adp_type
_atom_site_occupancy
_atom_site_symmetry_multiplicity
_atom_site_calc_flag
_atom_site_refinement_flags
Sn1 Sn 0.0000 0.5000 0.5000 0.02778(19) Uani 1 2 d S
O1 O 0.03764(14) 0.53054(14) 0.6514(4) 0.0363(11) Uani 1 1 d .
N2 N -0.01652(16) 0.44269(15) 0.5859(4) 0.0291(12) Uani 1 1 d .
C3 C 0.05209(19) 0.40105(19) 0.4729(5) 0.0271(13) Uani 1 1 d .
N4 N 0.04720(16) 0.49743(16) 0.3994(5) 0.0297(12) Uani 1 1 d .
C5 C 0.08884(19) 0.35142(19) 0.4407(5) 0.0268(13) Uani 1 1 d .
C6 C 0.0984(2) 0.3779(2) 0.5451(6) 0.0345(15) Uani 1 1 d .
H6 H 0.1180 0.3796 0.6064 0.041 Uiso 1 1 calc R
C7 C 0.00233(19) 0.41971(19) 0.5651(6) 0.0288(14) Uani 1 1 d .
C8 C -0.04848(19) 0.4227(2) 0.6738(6) 0.0301(14) Uani 1 1 d .
C9 C -0.0186(2) 0.3834(2) 0.6424(6) 0.0355(15) Uani 1 1 d .
H9 H -0.0121 0.3619 0.6472 0.043 Uiso 1 1 calc R
C10 C 0.1028(2) 0.5145(2) 0.2717(6) 0.0322(14) Uani 1 1 d .
H10 H 0.1250 0.5292 0.2135 0.039 Uiso 1 1 calc R
C11 C 0.0744(2) 0.5275(2) 0.3167(6) 0.0321(14) Uani 1 1 d .
C12 C 0.0801(2) 0.4020(2) 0.5623(5) 0.0315(15) Uani 1 1 d .
H12 H 0.0868 0.4193 0.6359 0.038 Uiso 1 1 calc R
C13 C 0.1110(2) 0.5656(2) 0.6316(7) 0.0425(17) Uani 1 1 d .
H13 H 0.1108 0.5855 0.5756 0.051 Uiso 1 1 calc R
C14 C 0.0920(2) 0.4773(2) 0.3275(6) 0.0354(15) Uani 1 1 d .
H14 H 0.1054 0.4616 0.3152 0.042 Uiso 1 1 calc R
C15 C 0.0736(2) 0.5327(2) 0.6796(6) 0.0340(15) Uani 1 1 d .
C16 C -0.0753(2) 0.43612(19) 0.7172(6) 0.0298(14) Uani 1 1 d .
C17 C 0.05652(19) 0.4662(2) 0.4083(6) 0.0306(14) Uani 1 1 d .
C18 C 0.0600(2) 0.35029(19) 0.3535(6) 0.0308(14) Uani 1 1 d .
H18 H 0.0526 0.3324 0.2812 0.037 Uiso 1 1 calc R
C19 C -0.0494(2) 0.3847(2) 0.7082(6) 0.0352(15) Uani 1 1 d .
H19 H -0.0681 0.3643 0.7663 0.042 Uiso 1 1 calc R
C20 C -0.1086(2) 0.4084(2) 0.8105(6) 0.0333(15) Uani 1 1 d .
C21 C 0.1099(2) 0.3268(2) 0.4200(6) 0.0418(17) Uani 1 1 d .
H21A H 0.1324 0.3353 0.4822 0.063 Uiso 1 1 calc R
H21B H 0.1212 0.3315 0.3326 0.063 Uiso 1 1 calc R
H21C H 0.0899 0.2973 0.4315 0.063 Uiso 1 1 calc R
C22 C 0.0421(2) 0.3743(2) 0.3692(6) 0.0346(15) Uani 1 1 d .
H22 H 0.0224 0.3726 0.3080 0.042 Uiso 1 1 calc R
C23 C 0.03553(19) 0.4298(2) 0.4825(6) 0.0310(14) Uani 1 1 d .
C24 C -0.1783(3) 0.3546(3) 0.8506(8) 0.064(2) Uani 1 1 d .
H24 H -0.2044 0.3342 0.8183 0.076 Uiso 1 1 calc R
C25 C -0.1717(3) 0.3596(3) 0.9806(8) 0.057(2) Uani 1 1 d .
C26 C 0.0750(2) 0.5038(2) 0.7588(6) 0.0422(17) Uani 1 1 d .
H26 H 0.0498 0.4813 0.7896 0.051 Uiso 1 1 calc R
C27 C 0.1491(3) 0.5392(3) 0.7479(7) 0.056(2) Uani 1 1 d .
H27 H 0.1746 0.5412 0.7712 0.067 Uiso 1 1 calc R
C28 C 0.1124(3) 0.5067(3) 0.7951(7) 0.052(2) Uani 1 1 d .
C29 C -0.1024(2) 0.4126(3) 0.9427(6) 0.050(2) Uani 1 1 d .
H29 H -0.0765 0.4329 0.9765 0.060 Uiso 1 1 calc R
C30 C 0.1490(2) 0.5685(2) 0.6680(7) 0.049(2) Uani 1 1 d .
C31 C -0.1469(2) 0.3796(2) 0.7665(7) 0.050(2) Uani 1 1 d .
H31 H -0.1521 0.3767 0.6766 0.061 Uiso 1 1 calc R
C32 C -0.1341(3) 0.3871(3) 1.0250(7) 0.061(2) Uani 1 1 d .
H32 H -0.1291 0.3891 1.1150 0.073 Uiso 1 1 calc R
C33 C 0.1121(3) 0.4737(3) 0.8830(7) 0.077(3) Uani 1 1 d .
H33A H 0.1204 0.4849 0.9699 0.116 Uiso 1 1 calc R
H33B H 0.1314 0.4654 0.8498 0.116 Uiso 1 1 calc R
H33C H 0.0841 0.4496 0.8855 0.116 Uiso 1 1 calc R
C34 C 0.1884(3) 0.6047(3) 0.6156(9) 0.083(3) Uani 1 1 d .
H34A H 0.1926 0.6304 0.6546 0.125 Uiso 1 1 calc R
H34B H 0.1862 0.6061 0.5221 0.125 Uiso 1 1 calc R
H34C H 0.2119 0.6009 0.6364 0.125 Uiso 1 1 calc R
C35 C -0.2067(4) 0.3308(3) 1.0717(9) 0.096(4) Uani 1 1 d .
H35A H -0.1960 0.3191 1.1351 0.144 Uiso 1 1 calc R
H35B H -0.2289 0.3084 1.0221 0.144 Uiso 1 1 calc R
H35C H -0.2175 0.3465 1.1162 0.144 Uiso 1 1 calc R

loop_
_atom_site_aniso_label
_atom_site_aniso_U_11
_atom_site_aniso_U_22
_atom_site_aniso_U_33
_atom_site_aniso_U_23
_atom_site_aniso_U_13
_atom_site_aniso_U_12
Sn1 0.0286(4) 0.0268(4) 0.0324(3) -0.0032(3) -0.0024(3) 0.0172(3)
O1 0.036(3) 0.039(3) 0.039(2) -0.008(2) -0.004(2) 0.023(2)
N2 0.032(3) 0.025(3) 0.033(3) -0.003(2) 0.000(2) 0.017(2)
C3 0.027(3) 0.026(3) 0.032(3) -0.002(3) 0.002(3) 0.017(3)
N4 0.036(3) 0.027(3) 0.036(3) -0.002(2) -0.003(2) 0.023(3)
C5 0.026(3) 0.027(3) 0.030(3) 0.001(3) 0.004(3) 0.015(3)
C6 0.030(4) 0.038(4) 0.039(4) 0.008(3) -0.005(3) 0.020(3)
C7 0.027(3) 0.029(3) 0.035(3) -0.005(3) 0.000(3) 0.018(3)
C8 0.027(3) 0.030(4) 0.033(3) -0.002(3) -0.007(3) 0.014(3)
C9 0.037(4) 0.032(4) 0.040(4) -0.004(3) -0.004(3) 0.019(3)
C10 0.032(4) 0.031(4) 0.039(3) -0.002(3) -0.001(3) 0.020(3)
C11 0.032(4) 0.033(4) 0.035(3) -0.003(3) -0.001(3) 0.019(3)
C12 0.040(4) 0.040(4) 0.026(3) -0.007(3) -0.006(3) 0.029(3)
C13 0.045(5) 0.041(4) 0.046(4) -0.010(3) -0.002(3) 0.025(4)
C14 0.035(4) 0.035(4) 0.040(4) -0.004(3) 0.006(3) 0.021(3)
C15 0.041(4) 0.034(4) 0.029(3) -0.005(3) -0.005(3) 0.020(3)
C16 0.031(4) 0.027(3) 0.031(3) -0.005(3) -0.001(3) 0.014(3)
C17 0.029(3) 0.031(4) 0.040(3) -0.011(3) -0.007(3) 0.021(3)
C18 0.033(4) 0.028(3) 0.034(3) -0.004(3) -0.002(3) 0.017(3)
C19 0.037(4) 0.033(4) 0.037(4) 0.004(3) 0.001(3) 0.018(3)
C20 0.037(4) 0.033(4) 0.041(4) 0.004(3) 0.008(3) 0.026(3)
C21 0.050(5) 0.046(4) 0.046(4) 0.000(3) 0.003(3) 0.037(4)
C22 0.036(4) 0.039(4) 0.036(3) -0.003(3) -0.008(3) 0.025(3)
C23 0.030(4) 0.030(4) 0.037(3) -0.004(3) -0.008(3) 0.018(3)
C24 0.055(5) 0.049(5) 0.069(5) -0.006(4) 0.023(4) 0.012(4)
C25 0.074(6) 0.058(6) 0.055(5) 0.014(4) 0.029(5) 0.045(5)
C26 0.043(4) 0.047(5) 0.038(4) -0.001(3) -0.007(3) 0.023(4)
C27 0.050(5) 0.067(6) 0.058(5) -0.017(4) -0.018(4) 0.035(5)
C28 0.055(5) 0.073(6) 0.042(4) -0.006(4) -0.008(4) 0.043(5)
C29 0.047(5) 0.070(6) 0.037(4) 0.004(4) 0.003(3) 0.032(5)
C30 0.032(4) 0.046(5) 0.064(5) -0.019(4) -0.001(4) 0.015(4)
C31 0.048(5) 0.042(5) 0.043(4) -0.005(3) 0.002(4) 0.009(4)
C32 0.071(6) 0.100(8) 0.035(4) 0.021(4) 0.015(4) 0.060(6)
C33 0.100(8) 0.106(8) 0.054(5) 0.012(5) -0.011(5) 0.073(7)
C34 0.031(5) 0.067(6) 0.129(8) -0.024(6) 0.021(5) 0.008(5)
C35 0.119(10) 0.087(8) 0.091(7) 0.036(6) 0.071(7) 0.058(8)

loop_
_atom_type_symbol
_atom_type_description
_atom_type_scat_dispersion_real
_atom_type_scat_dispersion_imag
_atom_type_scat_source
C C 0.0033 0.0016 'International Tables Vol C Tables 4.2.6.8 and 6.1.1.4'
H H 0.0000 0.0000 'International Tables Vol C Tables 4.2.6.8 and 6.1.1.4'
N N 0.0061 0.0033 'International Tables Vol C Tables 4.2.6.8 and 6.1.1.4'
O O 0.0106 0.0060 'International Tables Vol C Tables 4.2.6.8 and 6.1.1.4'
Sn Sn -0.6537 1.4246 'International Tables Vol C Tables 4.2.6.8 and 6.1.1.4'

loop_
_geom_angle_atom_site_label_1
_geom_angle_atom_site_label_2
_geom_angle_atom_site_label_3
_geom_angle
_geom_angle_site_symmetry_1
_geom_angle_site_symmetry_3
O1 Sn1 O1 180.0(3) . 10_566
O1 Sn1 N4 92.91(18) . .
O1 Sn1 N4 87.09(18) 10_566 .
O1 Sn1 N4 87.09(18) . 10_566
O1 Sn1 N4 92.91(18) 10_566 10_566
N4 Sn1 N4 180.00(17) . 10_566
O1 Sn1 N2 90.61(18) . .
O1 Sn1 N2 89.39(18) 10_566 .
N4 Sn1 N2 89.48(19) . .
N4 Sn1 N2 90.52(19) 10_566 .
O1 Sn1 N2 89.39(18) . 10_566
O1 Sn1 N2 90.61(18) 10_566 10_566
N4 Sn1 N2 90.52(19) . 10_566
N4 Sn1 N2 89.48(19) 10_566 10_566
N2 Sn1 N2 180.00(16) . 10_566
C15 O1 Sn1 126.4(4) . .
C7 N2 C8 109.8(5) . .
C7 N2 Sn1 126.0(4) . .
C8 N2 Sn1 124.2(4) . .
C12 C3 C22 117.9(6) . .
C12 C3 C23 121.1(5) . .
C22 C3 C23 120.9(5) . .
C11 N4 C17 109.7(5) . .
C11 N4 Sn1 124.8(4) . .
C17 N4 Sn1 125.5(4) . .
C6 C5 C18 116.7(6) . .
C6 C5 C21 121.6(6) . .
C18 C5 C21 121.6(6) . .
C12 C6 C5 121.9(6) . .
C12 C6 H6 119.0 . .
C5 C6 H6 119.0 . .
N2 C7 C23 126.2(6) . .
N2 C7 C9 107.2(5) . .
C23 C7 C9 126.6(6) . .
N2 C8 C16 126.6(6) . .
N2 C8 C19 106.4(5) . .
C16 C8 C19 127.0(6) . .
C19 C9 C7 108.9(6) . .
C19 C9 H9 125.6 . .
C7 C9 H9 125.6 . .
C14 C10 C11 108.0(6) . .
C14 C10 H10 126.0 . .
C11 C10 H10 126.0 . .
N4 C11 C16 127.1(6) . 10_566
N4 C11 C10 107.2(5) . .
C16 C11 C10 125.7(6) 10_566 .
C3 C12 C6 120.4(6) . .
C3 C12 H12 119.8 . .
C6 C12 H12 119.8 . .
C15 C13 C30 119.3(7) . .
C15 C13 H13 120.3 . .
C30 C13 H13 120.3 . .
C10 C14 C17 107.6(6) . .
C10 C14 H14 126.2 . .
C17 C14 H14 126.2 . .
O1 C15 C26 120.9(6) . .
O1 C15 C13 120.2(6) . .
C26 C15 C13 118.9(7) . .
C11 C16 C8 126.8(6) 10_566 .
C11 C16 C20 116.3(5) 10_566 .
C8 C16 C20 116.9(6) . .
N4 C17 C23 126.7(6) . .
N4 C17 C14 107.5(6) . .
C23 C17 C14 125.8(6) . .
C22 C18 C5 121.7(6) . .
C22 C18 H18 119.1 . .
C5 C18 H18 119.1 . .
C9 C19 C8 107.7(6) . .
C9 C19 H19 126.2 . .
C8 C19 H19 126.2 . .
C31 C20 C29 117.8(6) . .
C31 C20 C16 120.3(6) . .
C29 C20 C16 121.8(6) . .
C5 C21 H21A 109.5 . .
C5 C21 H21B 109.5 . .
H21A C21 H21B 109.5 . .
C5 C21 H21C 109.5 . .
H21A C21 H21C 109.5 . .
H21B C21 H21C 109.5 . .
C18 C22 C3 121.3(6) . .
C18 C22 H22 119.4 . .
C3 C22 H22 119.4 . .
C7 C23 C17 126.1(6) . .
C7 C23 C3 118.6(6) . .
C17 C23 C3 115.2(6) . .
C25 C24 C31 119.8(8) . .
C25 C24 H24 120.1 . .
C31 C24 H24 120.1 . .
C32 C25 C24 119.5(8) . .
C32 C25 C35 121.5(8) . .
C24 C25 C35 118.8(9) . .
C15 C26 C28 121.8(7) . .
C15 C26 H26 119.1 . .
C28 C26 H26 119.1 . .
C30 C27 C28 121.1(7) . .
C30 C27 H27 119.5 . .
C28 C27 H27 119.5 . .
C27 C28 C26 119.0(7) . .
C27 C28 C33 121.6(8) . .
C26 C28 C33 119.5(8) . .
C32 C29 C20 120.0(8) . .
C32 C29 H29 120.0 . .
C20 C29 H29 120.0 . .
C27 C30 C13 120.0(7) . .
C27 C30 C34 122.6(8) . .
C13 C30 C34 117.4(8) . .
C20 C31 C24 121.3(7) . .
C20 C31 H31 119.4 . .
C24 C31 H31 119.4 . .
C25 C32 C29 121.4(8) . .
C25 C32 H32 119.3 . .
C29 C32 H32 119.3 . .
C28 C33 H33A 109.5 . .
C28 C33 H33B 109.5 . .
H33A C33 H33B 109.5 . .
C28 C33 H33C 109.5 . .
H33A C33 H33C 109.5 . .
H33B C33 H33C 109.5 . .
C30 C34 H34A 109.5 . .
C30 C34 H34B 109.5 . .
H34A C34 H34B 109.5 . .
C30 C34 H34C 109.5 . .
H34A C34 H34C 109.5 . .
H34B C34 H34C 109.5 . .
C25 C35 H35A 109.5 . .
C25 C35 H35B 109.5 . .
H35A C35 H35B 109.5 . .
C25 C35 H35C 109.5 . .
H35A C35 H35C 109.5 . .
H35B C35 H35C 109.5 . .

loop_
_geom_bond_atom_site_label_1
_geom_bond_atom_site_label_2
_geom_bond_distance
_geom_bond_site_symmetry_2
Sn1 O1 2.038(4) .
Sn1 O1 2.038(4) 10_566
Sn1 N4 2.094(5) .
Sn1 N4 2.094(5) 10_566
Sn1 N2 2.108(5) .
Sn1 N2 2.108(5) 10_566
O1 C15 1.338(8) .
N2 C7 1.373(7) .
N2 C8 1.389(8) .
C3 C12 1.387(8) .
C3 C22 1.388(8) .
C3 C23 1.488(8) .
N4 C11 1.375(8) .
N4 C17 1.379(7) .
C5 C6 1.390(8) .
C5 C18 1.392(8) .
C5 C21 1.497(8) .
C6 C12 1.388(8) .
C6 H6 0.9500 .
C7 C23 1.397(8) .
C7 C9 1.426(9) .
C8 C16 1.400(8) .
C8 C19 1.448(9) .
C9 C19 1.358(9) .
C9 H9 0.9500 .
C10 C14 1.367(9) .
C10 C11 1.446(8) .
C10 H10 0.9500 .
C11 C16 1.390(8) 10_566
C12 H12 0.9500 .
C13 C15 1.413(10) .
C13 C30 1.419(10) .
C13 H13 0.9500 .
C14 C17 1.443(9) .
C14 H14 0.9500 .
C15 C26 1.380(9) .
C16 C11 1.390(8) 10_566
C16 C20 1.508(9) .
C17 C23 1.409(9) .
C18 C22 1.372(9) .
C18 H18 0.9500 .
C19 H19 0.9500 .
C20 C31 1.371(10) .
C20 C29 1.391(9) .
C21 H21A 0.9800 .
C21 H21B 0.9800 .
C21 H21C 0.9800 .
C22 H22 0.9500 .
C24 C25 1.370(11) .
C24 C31 1.384(10) .
C24 H24 0.9500 .
C25 C32 1.341(12) .
C25 C35 1.536(11) .
C26 C28 1.399(10) .
C26 H26 0.9500 .
C27 C30 1.375(11) .
C27 C28 1.387(11) .
C27 H27 0.9500 .
C28 C33 1.531(11) .
C29 C32 1.382(11) .
C29 H29 0.9500 .
C30 C34 1.517(11) .
C31 H31 0.9500 .
C32 H32 0.9500 .
C33 H33A 0.9800 .
C33 H33B 0.9800 .
C33 H33C 0.9800 .
C34 H34A 0.9800 .
C34 H34B 0.9800 .
C34 H34C 0.9800 .
C35 H35A 0.9800 .
C35 H35B 0.9800 .
C35 H35C 0.9800 .

loop_
_platon_squeeze_void_nr
_platon_squeeze_void_average_x
_platon_squeeze_void_average_y
_platon_squeeze_void_average_z
_platon_squeeze_void_volume
_platon_squeeze_void_count_electrons
_platon_squeeze_void_content
1 0.000 0.000 -0.009 483 221 ' '
2 0.333 0.667 1.041 480 219 ' '
3 0.667 0.333 0.707 479 220 ' '
